data_7025210
loop_
_publ_author_name
'Kitchen, Jonathan A.'
'Brooker, Sally'

_publ_section_title
;
 Two dicobalt(III) complexes of triazolate-containing [2+2] Schiff-base
 macrocycles coordinate thiocyanate ions via the sulfur atom.
;
_journal_issue 14
_journal_name_full 'Dalton transactions (Cambridge, England : 2003)'
_journal_page_first 3358
_journal_page_last 3360
_journal_paper_doi 10.1039/b925745d
_journal_volume 39
_journal_year 2010
_chemical_formula_sum 'C42 H32 Co2 N14 S4'
_chemical_formula_weight 978.92
_chemical_name_systematic
;
?
;
_space_group_IT_number 14
_symmetry_cell_setting monoclinic
_symmetry_space_group_name_Hall '-P 2ybc'
_symmetry_space_group_name_H-M 'P 1 21/c 1'
_atom_sites_solution_hydrogens geom
_atom_sites_solution_primary direct
_atom_sites_solution_secondary difmap
_audit_creation_method SHELXL-97
_cell_angle_alpha 90.00
_cell_angle_beta 103.864(4)
_cell_angle_gamma 90.00
_cell_formula_units_Z 2
_cell_length_a 13.1752(12)
_cell_length_b 10.9929(9)
_cell_length_c 14.6516(13)
_cell_measurement_temperature 89(2)
_cell_volume 2060.2(3)
_computing_structure_refinement 'SHELXL-97 (Sheldrick, 1997)'
_computing_structure_solution 'SHELXS-97 (Sheldrick, 1990)'
_diffrn_ambient_temperature 89(2)
_diffrn_measured_fraction_theta_full 0.994
_diffrn_measured_fraction_theta_max 0.994
_diffrn_measurement_device_type 'Bruker Kappa Apex II area detector'
_diffrn_measurement_method '\f and \w scans'
_diffrn_radiation_monochromator graphite
_diffrn_radiation_source 'fine-focus sealed tube'
_diffrn_radiation_type MoK\a
_diffrn_radiation_wavelength 0.71073
_diffrn_reflns_av_R_equivalents 0.0452
_diffrn_reflns_av_sigmaI/netI 0.0214
_diffrn_reflns_limit_h_max 16
_diffrn_reflns_limit_h_min -16
_diffrn_reflns_limit_k_max 13
_diffrn_reflns_limit_k_min -13
_diffrn_reflns_limit_l_max 18
_diffrn_reflns_limit_l_min -18
_diffrn_reflns_number 42727
_diffrn_reflns_theta_full 26.45
_diffrn_reflns_theta_max 26.45
_diffrn_reflns_theta_min 2.34
_exptl_absorpt_coefficient_mu 1.061
_exptl_absorpt_correction_T_max 1.000
_exptl_absorpt_correction_T_min 0.814322
_exptl_absorpt_correction_type multi-scan
_exptl_absorpt_process_details 'SCALE(Bruker, 2004)'
_exptl_crystal_colour Green
_exptl_crystal_density_diffrn 1.578
_exptl_crystal_density_method 'not measured'
_exptl_crystal_description Block
_exptl_crystal_F_000 1000
_exptl_crystal_size_max 0.16
_exptl_crystal_size_mid 0.10
_exptl_crystal_size_min 0.10
_refine_diff_density_max 0.531
_refine_diff_density_min -0.338
_refine_diff_density_rms 0.059
_refine_ls_extinction_method none
_refine_ls_goodness_of_fit_ref 1.042
_refine_ls_hydrogen_treatment constr
_refine_ls_matrix_type full
_refine_ls_number_parameters 280
_refine_ls_number_reflns 4232
_refine_ls_number_restraints 0
_refine_ls_restrained_S_all 1.042
_refine_ls_R_factor_all 0.0319
_refine_ls_R_factor_gt 0.0259
_refine_ls_shift/su_max 0.001
_refine_ls_shift/su_mean 0.000
_refine_ls_structure_factor_coef Fsqd
_refine_ls_weighting_details 'calc w=1/[\s^2^(Fo^2^)+(0.0329P)^2^+1.4712P] where P=(Fo^2^+2Fc^2^)/3'
_refine_ls_weighting_scheme calc
_refine_ls_wR_factor_gt 0.0649
_refine_ls_wR_factor_ref 0.0687
_reflns_number_gt 3733
_reflns_number_total 4232
_reflns_threshold_expression >2sigma(I)
_cod_data_source_file b925745d.txt
_cod_data_source_block jak225co
_cod_depositor_comments
;
The following automatic conversions were performed:

'_symmetry_cell_setting' value 'Monoclinic' changed to 'monoclinic'
according to /home/saulius/struct/CIF-dictionaries/cif_core.dic
dictionary named 'cif_core.dic' version 2.4.2 from 2011-04-26.

Automatic conversion script
Id: cif_fix_values 1891 2012-01-12 08:04:46Z andrius 
;
_cod_original_sg_symbol_H-M P2(1)/c
_cod_database_code 7025210

loop_
_symmetry_equiv_pos_as_xyz
'x, y, z'
'-x, y+1/2, -z+1/2'
'-x, -y, -z'
'x, -y-1/2, z-1/2'

loop_
_atom_site_label
_atom_site_type_symbol
_atom_site_fract_x
_atom_site_fract_y
_atom_site_fract_z
_atom_site_U_iso_or_equiv
_atom_site_adp_type
_atom_site_occupancy
_atom_site_symmetry_multiplicity
_atom_site_calc_flag
_atom_site_refinement_flags
Co1 Co -0.040532(16) 0.344246(19) -0.053260(14) 0.01212(7) Uani 1 1 d .
N1 N -0.11643(10) 0.47956(12) -0.03785(9) 0.0135(3) Uani 1 1 d .
N2 N -0.08794(10) 0.58803(12) -0.00153(9) 0.0133(3) Uani 1 1 d .
C1 C -0.17520(13) 0.65344(15) -0.01183(11) 0.0148(3) Uani 1 1 d .
N3 N -0.26202(11) 0.59008(13) -0.05431(10) 0.0163(3) Uani 1 1 d .
C2 C -0.22024(12) 0.48127(15) -0.06870(11) 0.0144(3) Uani 1 1 d .
C3 C -0.25844(13) 0.36168(15) -0.11083(11) 0.0150(3) Uani 1 1 d .
C4 C -0.37086(13) 0.33574(15) -0.14597(12) 0.0171(3) Uani 1 1 d .
C5 C -0.43940(14) 0.37790(18) -0.09333(13) 0.0244(4) Uani 1 1 d .
H5 H -0.4136 0.4255 -0.0386 0.029 Uiso 1 1 calc R
C6 C -0.54524(15) 0.35001(19) -0.12133(15) 0.0303(5) Uani 1 1 d .
H6 H -0.5917 0.3779 -0.0853 0.036 Uiso 1 1 calc R
C7 C -0.58325(14) 0.28149(19) -0.20182(15) 0.0290(4) Uani 1 1 d .
H7 H -0.6555 0.2619 -0.2204 0.035 Uiso 1 1 calc R
C8 C -0.51598(14) 0.24149(17) -0.25526(13) 0.0238(4) Uani 1 1 d .
H8 H -0.5426 0.1956 -0.3108 0.029 Uiso 1 1 calc R
C9 C -0.41031(13) 0.26809(16) -0.22816(12) 0.0185(3) Uani 1 1 d .
H9 H -0.3646 0.2407 -0.2651 0.022 Uiso 1 1 calc R
N4 N -0.18102(11) 0.28659(13) -0.10921(9) 0.0141(3) Uani 1 1 d .
C10 C -0.19448(13) 0.16179(15) -0.14721(12) 0.0162(3) Uani 1 1 d .
H10A H -0.1980 0.1644 -0.2154 0.019 Uiso 1 1 calc R
H10B H -0.2617 0.1287 -0.1391 0.019 Uiso 1 1 calc R
C11 C -0.10606(13) 0.07672(15) -0.09946(12) 0.0171(3) Uani 1 1 d .
H11A H -0.1261 -0.0074 -0.1202 0.021 Uiso 1 1 calc R
H11B H -0.0996 0.0800 -0.0308 0.021 Uiso 1 1 calc R
C12 C 0.00138(13) 0.10307(15) -0.11773(12) 0.0162(3) Uani 1 1 d .
H12A H 0.0473 0.0316 -0.0988 0.019 Uiso 1 1 calc R
H12B H -0.0062 0.1165 -0.1858 0.019 Uiso 1 1 calc R
N5 N 0.05023(11) 0.21058(12) -0.06552(9) 0.0143(3) Uani 1 1 d .
C13 C 0.15049(13) 0.22488(15) -0.03103(11) 0.0157(3) Uani 1 1 d .
C14 C 0.23219(13) 0.13405(15) -0.03170(13) 0.0190(4) Uani 1 1 d .
C15 C 0.23584(15) 0.07000(17) -0.11339(15) 0.0270(4) Uani 1 1 d .
H15 H 0.1887 0.0894 -0.1715 0.032 Uiso 1 1 calc R
C16 C 0.30868(17) -0.02179(19) -0.10870(19) 0.0397(6) Uani 1 1 d .
H16 H 0.3115 -0.0657 -0.1639 0.048 Uiso 1 1 calc R
C17 C 0.37741(16) -0.05015(19) -0.0242(2) 0.0433(6) Uani 1 1 d .
H17 H 0.4252 -0.1156 -0.0212 0.052 Uiso 1 1 calc R
C18 C 0.37686(15) 0.01641(19) 0.05593(18) 0.0365(5) Uani 1 1 d .
H18 H 0.4259 -0.0015 0.1133 0.044 Uiso 1 1 calc R
C19 C 0.30466(14) 0.10925(17) 0.05248(15) 0.0253(4) Uani 1 1 d .
H19 H 0.3046 0.1556 0.1072 0.030 Uiso 1 1 calc R
S30 S -0.04010(3) 0.40686(4) -0.20242(3) 0.01809(10) Uani 1 1 d .
C30 C 0.08288(14) 0.38402(17) -0.20998(12) 0.0223(4) Uani 1 1 d .
N30 N 0.16693(14) 0.36701(19) -0.21735(13) 0.0396(5) Uani 1 1 d .
S40 S -0.04440(3) 0.26897(4) 0.09308(3) 0.01956(10) Uani 1 1 d .
C40 C -0.16562(15) 0.30037(17) 0.10251(12) 0.0218(4) Uani 1 1 d .
N40 N -0.24915(14) 0.32181(17) 0.11011(11) 0.0303(4) Uani 1 1 d .

loop_
_atom_site_aniso_label
_atom_site_aniso_U_11
_atom_site_aniso_U_22
_atom_site_aniso_U_33
_atom_site_aniso_U_23
_atom_site_aniso_U_13
_atom_site_aniso_U_12
Co1 0.01151(12) 0.01220(12) 0.01173(12) -0.00098(8) 0.00097(8) -0.00011(8)
N1 0.0145(7) 0.0131(7) 0.0125(6) -0.0021(5) 0.0023(5) -0.0015(5)
N2 0.0138(7) 0.0126(7) 0.0130(6) -0.0006(5) 0.0022(5) -0.0003(5)
C1 0.0137(8) 0.0160(8) 0.0139(8) 0.0009(6) 0.0020(6) 0.0016(6)
N3 0.0148(7) 0.0158(7) 0.0175(7) -0.0017(6) 0.0025(5) -0.0004(6)
C2 0.0135(8) 0.0156(8) 0.0138(7) -0.0002(6) 0.0028(6) 0.0001(6)
C3 0.0154(8) 0.0171(8) 0.0120(7) 0.0009(6) 0.0024(6) -0.0013(6)
C4 0.0146(8) 0.0162(8) 0.0195(8) 0.0012(7) 0.0024(7) -0.0011(6)
C5 0.0194(9) 0.0276(10) 0.0264(10) -0.0062(8) 0.0056(7) -0.0019(8)
C6 0.0195(10) 0.0362(11) 0.0370(11) -0.0064(9) 0.0104(8) -0.0004(8)
C7 0.0145(9) 0.0331(11) 0.0369(11) -0.0003(9) 0.0011(8) -0.0032(8)
C8 0.0209(9) 0.0226(9) 0.0241(9) -0.0011(7) -0.0020(7) -0.0027(7)
C9 0.0179(8) 0.0183(8) 0.0179(8) 0.0013(7) 0.0017(7) -0.0002(7)
N4 0.0153(7) 0.0147(7) 0.0121(6) -0.0006(5) 0.0026(5) -0.0017(5)
C10 0.0162(8) 0.0144(8) 0.0171(8) -0.0034(6) 0.0024(7) -0.0032(6)
C11 0.0188(8) 0.0138(8) 0.0175(8) -0.0005(6) 0.0021(7) -0.0019(7)
C12 0.0179(8) 0.0125(8) 0.0168(8) -0.0028(6) 0.0017(6) -0.0004(6)
N5 0.0159(7) 0.0132(7) 0.0136(7) -0.0001(5) 0.0028(5) -0.0006(5)
C13 0.0171(8) 0.0153(8) 0.0146(8) 0.0019(6) 0.0037(6) 0.0004(6)
C14 0.0148(8) 0.0131(8) 0.0296(9) 0.0002(7) 0.0059(7) -0.0013(6)
C15 0.0223(9) 0.0221(9) 0.0382(11) -0.0078(8) 0.0103(8) -0.0029(8)
C16 0.0267(11) 0.0252(11) 0.0725(17) -0.0189(11) 0.0227(11) -0.0031(9)
C17 0.0208(10) 0.0167(10) 0.096(2) 0.0011(11) 0.0207(12) 0.0035(8)
C18 0.0171(10) 0.0264(11) 0.0641(15) 0.0183(10) 0.0061(10) 0.0027(8)
C19 0.0160(9) 0.0221(9) 0.0365(11) 0.0052(8) 0.0040(8) -0.0016(7)
S30 0.0170(2) 0.0225(2) 0.0145(2) 0.00210(16) 0.00311(16) 0.00215(17)
C30 0.0225(10) 0.0254(9) 0.0185(9) 0.0059(7) 0.0043(7) -0.0013(7)
N30 0.0251(10) 0.0585(13) 0.0381(10) 0.0217(9) 0.0130(8) 0.0069(9)
S40 0.0214(2) 0.0220(2) 0.0147(2) 0.00245(16) 0.00305(16) 0.00003(17)
C40 0.0296(10) 0.0206(9) 0.0151(8) -0.0009(7) 0.0053(7) -0.0036(8)
N40 0.0295(9) 0.0419(10) 0.0219(8) 0.0035(7) 0.0109(7) 0.0028(8)

loop_
_atom_type_symbol
_atom_type_description
_atom_type_scat_dispersion_real
_atom_type_scat_dispersion_imag
_atom_type_scat_source
C C 0.0033 0.0016 'International Tables Vol C Tables 4.2.6.8 and 6.1.1.4'
H H 0.0000 0.0000 'International Tables Vol C Tables 4.2.6.8 and 6.1.1.4'
N N 0.0061 0.0033 'International Tables Vol C Tables 4.2.6.8 and 6.1.1.4'
S S 0.1246 0.1234 'International Tables Vol C Tables 4.2.6.8 and 6.1.1.4'
Co Co 0.3494 0.9721 'International Tables Vol C Tables 4.2.6.8 and 6.1.1.4'

loop_
_geom_angle_atom_site_label_1
_geom_angle_atom_site_label_2
_geom_angle_atom_site_label_3
_geom_angle
_geom_angle_site_symmetry_1
_geom_angle_site_symmetry_3
_geom_angle_publ_flag
N1 Co1 N2 95.13(6) . 3_565 y
N1 Co1 N5 174.93(6) . . y
N2 Co1 N5 79.84(6) 3_565 . y
N1 Co1 N4 79.88(6) . . y
N2 Co1 N4 175.00(6) 3_565 . y
N5 Co1 N4 105.15(6) . . y
N1 Co1 S30 89.99(4) . . y
N2 Co1 S30 94.70(4) 3_565 . y
N5 Co1 S30 89.81(4) . . y
N4 Co1 S30 85.15(4) . . y
N1 Co1 S40 92.42(4) . . y
N2 Co1 S40 87.86(4) 3_565 . y
N5 Co1 S40 88.03(4) . . y
N4 Co1 S40 92.53(4) . . y
S30 Co1 S40 176.313(19) . . y
N2 N1 C2 107.02(13) . . ?
N2 N1 Co1 132.01(11) . . ?
C2 N1 Co1 120.94(11) . . ?
N1 N2 C1 106.66(13) . . ?
N1 N2 Co1 132.85(11) . 3_565 ?
C1 N2 Co1 120.47(11) . 3_565 ?
N2 C1 N3 112.60(14) . . ?
N2 C1 C13 110.08(14) . 3_565 ?
N3 C1 C13 137.24(15) . 3_565 ?
C2 N3 C1 101.27(13) . . ?
N1 C2 N3 112.44(14) . . ?
N1 C2 C3 110.22(14) . . ?
N3 C2 C3 137.34(15) . . ?
N4 C3 C4 126.73(15) . . ?
N4 C3 C2 111.42(14) . . ?
C4 C3 C2 121.82(15) . . ?
C5 C4 C9 119.51(16) . . ?
C5 C4 C3 118.05(15) . . ?
C9 C4 C3 122.41(15) . . ?
C6 C5 C4 119.90(17) . . ?
C6 C5 H5 120.1 . . ?
C4 C5 H5 120.1 . . ?
C7 C6 C5 120.17(18) . . ?
C7 C6 H6 119.9 . . ?
C5 C6 H6 119.9 . . ?
C8 C7 C6 120.16(17) . . ?
C8 C7 H7 119.9 . . ?
C6 C7 H7 119.9 . . ?
C9 C8 C7 120.38(17) . . ?
C9 C8 H8 119.8 . . ?
C7 C8 H8 119.8 . . ?
C8 C9 C4 119.86(17) . . ?
C8 C9 H9 120.1 . . ?
C4 C9 H9 120.1 . . ?
C3 N4 C10 123.87(14) . . ?
C3 N4 Co1 117.51(11) . . ?
C10 N4 Co1 118.62(11) . . ?
N4 C10 C11 112.78(13) . . ?
N4 C10 H10A 109.0 . . ?
C11 C10 H10A 109.0 . . ?
N4 C10 H10B 109.0 . . ?
C11 C10 H10B 109.0 . . ?
H10A C10 H10B 107.8 . . ?
C10 C11 C12 116.12(14) . . ?
C10 C11 H11A 108.3 . . ?
C12 C11 H11A 108.3 . . ?
C10 C11 H11B 108.3 . . ?
C12 C11 H11B 108.3 . . ?
H11A C11 H11B 107.4 . . ?
N5 C12 C11 111.67(13) . . ?
N5 C12 H12A 109.3 . . ?
C11 C12 H12A 109.3 . . ?
N5 C12 H12B 109.3 . . ?
C11 C12 H12B 109.3 . . ?
H12A C12 H12B 107.9 . . ?
C13 N5 C12 125.06(14) . . ?
C13 N5 Co1 117.66(11) . . ?
C12 N5 Co1 117.19(10) . . ?
N5 C13 C14 126.16(15) . . ?
N5 C13 C1 111.85(14) . 3_565 ?
C14 C13 C1 121.98(15) . 3_565 ?
C19 C14 C15 120.12(17) . . ?
C19 C14 C13 118.32(16) . . ?
C15 C14 C13 121.52(16) . . ?
C16 C15 C14 119.4(2) . . ?
C16 C15 H15 120.3 . . ?
C14 C15 H15 120.3 . . ?
C17 C16 C15 120.5(2) . . ?
C17 C16 H16 119.8 . . ?
C15 C16 H16 119.8 . . ?
C16 C17 C18 120.29(19) . . ?
C16 C17 H17 119.9 . . ?
C18 C17 H17 119.9 . . ?
C17 C18 C19 120.0(2) . . ?
C17 C18 H18 120.0 . . ?
C19 C18 H18 120.0 . . ?
C18 C19 C14 119.6(2) . . ?
C18 C19 H19 120.2 . . ?
C14 C19 H19 120.2 . . ?
C30 S30 Co1 104.02(6) . . ?
N30 C30 S30 178.32(19) . . ?
C40 S40 Co1 103.69(6) . . ?
N40 C40 S40 179.22(17) . . ?

loop_
_geom_bond_atom_site_label_1
_geom_bond_atom_site_label_2
_geom_bond_distance
_geom_bond_site_symmetry_2
_geom_bond_publ_flag
Co1 N1 1.8362(14) . y
Co1 N2 1.8474(13) 3_565 y
Co1 N5 1.9298(14) . y
Co1 N4 1.9423(14) . y
Co1 S30 2.2926(5) . y
Co1 S40 2.3102(5) . y
N1 N2 1.3229(19) . ?
N1 C2 1.334(2) . ?
N2 C1 1.334(2) . ?
N2 Co1 1.8474(13) 3_565 ?
C1 N3 1.356(2) . ?
C1 C13 1.480(2) 3_565 ?
N3 C2 1.354(2) . ?
C2 C3 1.488(2) . ?
C3 N4 1.308(2) . ?
C3 C4 1.475(2) . ?
C4 C5 1.400(2) . ?
C4 C9 1.405(2) . ?
C5 C6 1.390(3) . ?
C5 H5 0.9500 . ?
C6 C7 1.388(3) . ?
C6 H6 0.9500 . ?
C7 C8 1.387(3) . ?
C7 H7 0.9500 . ?
C8 C9 1.384(2) . ?
C8 H8 0.9500 . ?
C9 H9 0.9500 . ?
N4 C10 1.475(2) . ?
C10 C11 1.527(2) . ?
C10 H10A 0.9900 . ?
C10 H10B 0.9900 . ?
C11 C12 1.530(2) . ?
C11 H11A 0.9900 . ?
C11 H11B 0.9900 . ?
C12 N5 1.470(2) . ?
C12 H12A 0.9900 . ?
C12 H12B 0.9900 . ?
N5 C13 1.306(2) . ?
C13 C14 1.470(2) . ?
C13 C1 1.480(2) 3_565 ?
C14 C19 1.394(3) . ?
C14 C15 1.399(3) . ?
C15 C16 1.383(3) . ?
C15 H15 0.9500 . ?
C16 C17 1.383(4) . ?
C16 H16 0.9500 . ?
C17 C18 1.385(4) . ?
C17 H17 0.9500 . ?
C18 C19 1.388(3) . ?
C18 H18 0.9500 . ?
C19 H19 0.9500 . ?
S30 C30 1.6693(19) . ?
C30 N30 1.153(3) . ?
S40 C40 1.672(2) . ?
C40 N40 1.157(2) . ?

loop_
_geom_torsion_atom_site_label_1
_geom_torsion_atom_site_label_2
_geom_torsion_atom_site_label_3
_geom_torsion_atom_site_label_4
_geom_torsion
_geom_torsion_site_symmetry_1
_geom_torsion_site_symmetry_4
N2 Co1 N1 N2 1.04(17) 3_565 .
N5 Co1 N1 N2 -5.9(7) . .
N4 Co1 N1 N2 -178.75(15) . .
S30 Co1 N1 N2 -93.68(14) . .
S40 Co1 N1 N2 89.11(14) . .
N2 Co1 N1 C2 178.66(12) 3_565 .
N5 Co1 N1 C2 171.7(6) . .
N4 Co1 N1 C2 -1.14(12) . .
S30 Co1 N1 C2 83.94(12) . .
S40 Co1 N1 C2 -93.27(12) . .
C2 N1 N2 C1 -0.45(17) . .
Co1 N1 N2 C1 177.41(12) . .
C2 N1 N2 Co1 -179.27(12) . 3_565
Co1 N1 N2 Co1 -1.4(2) . 3_565
N1 N2 C1 N3 0.24(18) . .
Co1 N2 C1 N3 179.24(11) 3_565 .
N1 N2 C1 C13 177.52(13) . 3_565
Co1 N2 C1 C13 -3.48(18) 3_565 3_565
N2 C1 N3 C2 0.08(18) . .
C13 C1 N3 C2 -176.16(19) 3_565 .
N2 N1 C2 N3 0.53(18) . .
Co1 N1 C2 N3 -177.61(11) . .
N2 N1 C2 C3 179.98(12) . .
Co1 N1 C2 C3 1.83(18) . .
C1 N3 C2 N1 -0.37(18) . .
C1 N3 C2 C3 -179.60(19) . .
N1 C2 C3 N4 -1.62(19) . .
N3 C2 C3 N4 177.62(18) . .
N1 C2 C3 C4 176.60(14) . .
N3 C2 C3 C4 -4.2(3) . .
N4 C3 C4 C5 137.46(18) . .
C2 C3 C4 C5 -40.5(2) . .
N4 C3 C4 C9 -40.8(3) . .
C2 C3 C4 C9 141.28(17) . .
C9 C4 C5 C6 1.6(3) . .
C3 C4 C5 C6 -176.66(17) . .
C4 C5 C6 C7 -0.6(3) . .
C5 C6 C7 C8 -0.6(3) . .
C6 C7 C8 C9 0.9(3) . .
C7 C8 C9 C4 0.1(3) . .
C5 C4 C9 C8 -1.4(3) . .
C3 C4 C9 C8 176.83(16) . .
C4 C3 N4 C10 2.8(3) . .
C2 C3 N4 C10 -179.13(14) . .
C4 C3 N4 Co1 -177.26(13) . .
C2 C3 N4 Co1 0.85(18) . .
N1 Co1 N4 C3 0.05(12) . .
N2 Co1 N4 C3 -2.3(7) 3_565 .
N5 Co1 N4 C3 -179.29(12) . .
S30 Co1 N4 C3 -90.80(12) . .
S40 Co1 N4 C3 92.07(12) . .
N1 Co1 N4 C10 -179.96(12) . .
N2 Co1 N4 C10 177.7(6) 3_565 .
N5 Co1 N4 C10 0.69(13) . .
S30 Co1 N4 C10 89.18(11) . .
S40 Co1 N4 C10 -87.95(11) . .
C3 N4 C10 C11 -153.53(15) . .
Co1 N4 C10 C11 26.49(18) . .
N4 C10 C11 C12 -67.77(19) . .
C10 C11 C12 N5 74.30(18) . .
C11 C12 N5 C13 146.66(16) . .
C11 C12 N5 Co1 -36.94(17) . .
N1 Co1 N5 C13 8.8(7) . .
N2 Co1 N5 C13 1.73(12) 3_565 .
N4 Co1 N5 C13 -178.54(12) . .
S30 Co1 N5 C13 96.54(12) . .
S40 Co1 N5 C13 -86.45(12) . .
N1 Co1 N5 C12 -167.9(6) . .
N2 Co1 N5 C12 -174.94(12) 3_565 .
N4 Co1 N5 C12 4.79(12) . .
S30 Co1 N5 C12 -80.13(11) . .
S40 Co1 N5 C12 96.88(11) . .
C12 N5 C13 C14 -4.7(3) . .
Co1 N5 C13 C14 178.94(13) . .
C12 N5 C13 C1 176.00(14) . 3_565
Co1 N5 C13 C1 -0.38(18) . 3_565
N5 C13 C14 C19 -129.70(19) . .
C1 C13 C14 C19 49.6(2) 3_565 .
N5 C13 C14 C15 47.9(3) . .
C1 C13 C14 C15 -132.81(18) 3_565 .
C19 C14 C15 C16 3.1(3) . .
C13 C14 C15 C16 -174.52(17) . .
C14 C15 C16 C17 -0.1(3) . .
C15 C16 C17 C18 -2.6(3) . .
C16 C17 C18 C19 2.3(3) . .
C17 C18 C19 C14 0.7(3) . .
C15 C14 C19 C18 -3.4(3) . .
C13 C14 C19 C18 174.27(16) . .
N1 Co1 S30 C30 135.83(8) . .
N2 Co1 S30 C30 40.68(8) 3_565 .
N5 Co1 S30 C30 -39.11(8) . .
N4 Co1 S30 C30 -144.33(8) . .
S40 Co1 S30 C30 -93.3(3) . .
Co1 S30 C30 N30 135(7) . .
N1 Co1 S40 C40 39.72(8) . .
N2 Co1 S40 C40 134.77(8) 3_565 .
N5 Co1 S40 C40 -145.33(8) . .
N4 Co1 S40 C40 -40.25(8) . .
S30 Co1 S40 C40 -91.1(3) . .
Co1 S40 C40 N40 -167(100) . .
